data_7245563
loop_
_publ_author_name
'Zhou, Juan'
'Yu, Ting'
'Tang, Si si'
'He, Xiao Ming'
'Zhang, Xin Lei'
'Zhou, Lian'
'Sun, Lin'
'Zhang, Jun'

_publ_section_title
;
 Tuning the bonding dimensions for coordination polymers based on rare
 earth metal ions
;
_journal_name_full CrystEngComm
_journal_paper_doi 10.1039/D2CE01131J
_journal_year 2022
_chemical_formula_moiety 'C21 H33 N6 O18 Tb2, 3(Br), 5(H2 O)'
_chemical_formula_sum 'C21 H43 Br3 N6 O23 Tb2'
_chemical_formula_weight 1305.18
_space_group_crystal_system triclinic
_space_group_IT_number 2
_space_group_name_Hall '-P 1'
_space_group_name_H-M_alt 'P -1'
_atom_sites_solution_hydrogens mixed
_atom_sites_solution_primary dual
_audit_creation_date 2022-08-12
_audit_creation_method
;
Olex2 1.2-beta
(compiled 2018.05.29 svn.r3508 for OlexSys, GUI svn.r5506)
;
_audit_update_record
;
2022-08-13 deposited with the CCDC.	2022-09-22 downloaded from the CCDC.
;
_cell_angle_alpha 87.302(3)
_cell_angle_beta 86.119(3)
_cell_angle_gamma 78.386(3)
_cell_formula_units_Z 2
_cell_length_a 8.791(2)
_cell_length_b 11.185(3)
_cell_length_c 20.117(5)
_cell_measurement_reflns_used 4895
_cell_measurement_temperature 296.1(1)
_cell_measurement_theta_max 26.532
_cell_measurement_theta_min 2.369
_cell_volume 1932.0(8)
_computing_cell_refinement 'SAINT v8.27A (Bruker, 2012)'
_computing_data_reduction 'SAINT v8.27A (Bruker, 2012)'
_computing_molecular_graphics 'Olex2 (Dolomanov et al., 2009)'
_computing_publication_material 'Olex2 (Dolomanov et al., 2009)'
_computing_structure_refinement 'ShelXL (Sheldrick, 2015)'
_computing_structure_solution 'ShelXT (Sheldrick, 2015)'
_diffrn_ambient_temperature 296.1(1)
_diffrn_detector 'Bruker D8 Venture with photon2 CMOS detector'
_diffrn_detector_area_resol_mean 7.9
_diffrn_detector_type 'CMOS detector'
_diffrn_measured_fraction_theta_full 0.980
_diffrn_measured_fraction_theta_max 0.973
_diffrn_measurement_device 'three-circle diffractometer'
_diffrn_measurement_device_type 'Bruker D8 Venture with photon2 CMOS detector'
_diffrn_measurement_method '\w and \f scans'
_diffrn_radiation_monochromator 'mirror optics'
_diffrn_radiation_probe x-ray
_diffrn_radiation_type MoK\a
_diffrn_radiation_wavelength 0.71073
_diffrn_reflns_av_R_equivalents 0.0525
_diffrn_reflns_av_unetI/netI 0.1522
_diffrn_reflns_Laue_measured_fraction_full 0.980
_diffrn_reflns_Laue_measured_fraction_max 0.973
_diffrn_reflns_limit_h_max 11
_diffrn_reflns_limit_h_min -11
_diffrn_reflns_limit_k_max 13
_diffrn_reflns_limit_k_min -14
_diffrn_reflns_limit_l_max 26
_diffrn_reflns_limit_l_min -26
_diffrn_reflns_number 18484
_diffrn_reflns_point_group_measured_fraction_full 0.980
_diffrn_reflns_point_group_measured_fraction_max 0.973
_diffrn_reflns_theta_full 25.242
_diffrn_reflns_theta_max 27.551
_diffrn_reflns_theta_min 2.149
_diffrn_source 'microfocus sealed X-ray tube'
_diffrn_source_type 'Incoatec I\ms'
_exptl_absorpt_coefficient_mu 6.826
_exptl_absorpt_correction_T_max 0.62
_exptl_absorpt_correction_T_min 0.41
_exptl_absorpt_correction_type multi-scan
_exptl_absorpt_process_details 'SADABS; Bruker, 2000'
_exptl_crystal_colour colourless
_exptl_crystal_colour_primary colourless
_exptl_crystal_density_diffrn 2.244
_exptl_crystal_description plate
_exptl_crystal_F_000 1260
_exptl_crystal_size_max 0.22
_exptl_crystal_size_mid 0.22
_exptl_crystal_size_min 0.13
_refine_diff_density_max 4.317
_refine_diff_density_min -3.330
_refine_diff_density_rms 0.387
_refine_ls_extinction_method none
_refine_ls_goodness_of_fit_ref 1.129
_refine_ls_hydrogen_treatment constr
_refine_ls_matrix_type full
_refine_ls_number_parameters 832
_refine_ls_number_reflns 8690
_refine_ls_number_restraints 2578
_refine_ls_restrained_S_all 0.987
_refine_ls_R_factor_all 0.1259
_refine_ls_R_factor_gt 0.0968
_refine_ls_shift/su_max 0.001
_refine_ls_shift/su_mean 0.000
_refine_ls_structure_factor_coef Fsqd
_refine_ls_weighting_details 'w=1/[\s^2^(Fo^2^)+(0.0001P)^2^+157.1224P] where P=(Fo^2^+2Fc^2^)/3'
_refine_ls_weighting_scheme calc
_refine_ls_wR_factor_gt 0.2422
_refine_ls_wR_factor_ref 0.2500
_reflns_Friedel_coverage 0.000
_reflns_number_gt 5895
_reflns_number_total 8690
_reflns_threshold_expression 'I > 2\s(I)'
_cod_data_source_file d2ce01131j2.cif
_cod_data_source_block Compound3
_cod_original_cell_volume 1931.9(8)
_cod_database_code 7245563
_shelx_shelxl_version_number 2018/3
_shelx_space_group_comment
;
The symmetry employed for this shelxl refinement is uniquely defined
by the following loop, which should always be used as a source of
symmetry information in preference to the above space-group names.
They are only intended as comments.
;
_olex2_refinement_description
;
1. Fixed Uiso
 At 1.2 times of:
  All C(H) groups, All C(H,H) groups
 At 1.5 times of:
  All O(H,H) groups
2. Restrained distances
 C16-C15 = C16A-C15A = C21A-C20A = C21-C20 = C14A-C13A = C14-C13 = C9-C8 = C9A-
 C8A = C7-C6 = C7A-C6A = C2-C1 = C2A-C1A
 1.48 with sigma of 0.01
 O16-Tb2
 2.4 with sigma of 0.02
 O1-C1 \\sim O1A-C1A
 with sigma of 0.02
 O2-C1 \\sim O2A-C1A
 with sigma of 0.02
 O3-C7 \\sim O3A-C7A
 with sigma of 0.02
 O1-O2 \\sim O1A-O2A
 with sigma of 0.04
 O12-C21 \\sim O12A-C21A
 with sigma of 0.02
 O9-C15 \\sim O9A-C15A
 with sigma of 0.02
 O10-C15 \\sim O10A-C15A
 with sigma of 0.02
 O11-C21 \\sim O11A-C21A
 with sigma of 0.02
 O12-O11 \\sim O12A-O11A
 with sigma of 0.04
 O9-O10 \\sim O9A-O10A
 with sigma of 0.04
 N5-C15 \\sim N5A-C15A
 with sigma of 0.04
 O5-C8 \\sim O5A-C8A
 with sigma of 0.02
 O6-C8 \\sim O6A-C8A
 with sigma of 0.02
 O7-C14 \\sim O7A-C14A
 with sigma of 0.02
 O8-C14 \\sim O8A-C14A
 with sigma of 0.02
 O5-O6 \\sim O5A-O6A
 with sigma of 0.04
 O7-O8 \\sim O7A-O8A
 with sigma of 0.04
 N4-C14 \\sim N4A-C14A
 with sigma of 0.04
 C1-C2 \\sim C1A-C2A
 with sigma of 0.02
 C6-C7 \\sim C6A-C7A
 with sigma of 0.02
 O1-C2 \\sim O1A-C2A
 with sigma of 0.04
 O2-C2 \\sim O2A-C2A
 with sigma of 0.04
 O3-C6 \\sim O3A-C6A
 with sigma of 0.04
 N5-C16 \\sim N5A-C16A
 with sigma of 0.02
 N5-C17 \\sim N5A-C17A
 with sigma of 0.02
 N5-C19 \\sim N5A-C19A
 with sigma of 0.02
 C15-C16 \\sim C15A-C16A
 with sigma of 0.02
 C17-C18 \\sim C17A-C18A
 with sigma of 0.02
 C20-C21 \\sim C20A-C21A
 with sigma of 0.02
 O12-C20 \\sim O12A-C20A
 with sigma of 0.04
 O9-C16 \\sim O9A-C16A
 with sigma of 0.04
 O10-C16 \\sim O10A-C16A
 with sigma of 0.04
 O11-C20 \\sim O11A-C20A
 with sigma of 0.04
 N5-C18 \\sim N5A-C18A
 with sigma of 0.04
 C16-C17 \\sim C16A-C17A
 with sigma of 0.04
 C16-C19 \\sim C16A-C19A
 with sigma of 0.04
 C17-C19 \\sim C17A-C19A
 with sigma of 0.04
 C18-C19 \\sim C18A-C19A
 with sigma of 0.04
 C18-C20 \\sim C18A-C20A
 with sigma of 0.04
 C19-C20 \\sim C19A-C20A
 with sigma of 0.04
 N4-C11 \\sim N4A-C11A
 with sigma of 0.02
 N4-C12 \\sim N4A-C12A
 with sigma of 0.02
 N4-C13 \\sim N4A-C13A
 with sigma of 0.02
 C8-C9 \\sim C8A-C9A
 with sigma of 0.02
 C10-C11 \\sim C10A-C11A
 with sigma of 0.02
 C13-C14 \\sim C13A-C14A
 with sigma of 0.02
 O5-C9 \\sim O5A-C9A
 with sigma of 0.04
 O6-C9 \\sim O6A-C9A
 with sigma of 0.04
 O7-C13 \\sim O7A-C13A
 with sigma of 0.04
 O8-C13 \\sim O8A-C13A
 with sigma of 0.04
 N4-C10 \\sim N4A-C10A
 with sigma of 0.04
 C9-C10 \\sim C9A-C10A
 with sigma of 0.04
 C9-C12 \\sim C9A-C12A
 with sigma of 0.04
 C10-C12 \\sim C10A-C12A
 with sigma of 0.04
 C11-C12 \\sim C11A-C12A
 with sigma of 0.04
 C11-C13 \\sim C11A-C13A
 with sigma of 0.04
 C12-C13 \\sim C12A-C13A
 with sigma of 0.04
 Tb1-C7 \\sim Tb1-C7A
 with sigma of 0.04
 Tb2-O10 \\sim Tb2-O10A
 with sigma of 0.02
 Tb2-C15 \\sim Tb2-C15A
 with sigma of 0.04
 Tb2-O8 \\sim Tb2-O8A
 with sigma of 0.02
 Tb1-O5 \\sim Tb1-O5A
 with sigma of 0.04
 Tb1-O6 \\sim Tb1-O6A
 with sigma of 0.04
 Tb1-C8 \\sim Tb1-C8A
 with sigma of 0.04
 Tb2-C14 \\sim Tb2-C14A
 with sigma of 0.04
 Tb1-C9 \\sim Tb1-C9A
 with sigma of 0.04
 O4-C7 \\sim O4A-C7A
 with sigma of 0.02
 O3-O4 \\sim O3A-O4A
 with sigma of 0.04
 N5-N6 \\sim N5A-N6A
 with sigma of 0.04
 N6-C21 \\sim N6A-C21A
 with sigma of 0.04
 N3-N4 \\sim N3A-N4A
 with sigma of 0.04
 N3-C8 \\sim N3A-C8A
 with sigma of 0.04
 N2-C5 \\sim N2A-C5A
 with sigma of 0.02
 N2-C4 \\sim N2A-C4A
 with sigma of 0.02
 N2-C6 \\sim N2A-C6A
 with sigma of 0.02
 C5-N1 \\sim C5A-N1A
 with sigma of 0.02
 N1-C3 \\sim N1A-C3A
 with sigma of 0.02
 N1-C2 \\sim N1A-C2A
 with sigma of 0.02
 C3-C4 \\sim C3A-C4A
 with sigma of 0.02
 O4-C6 \\sim O4A-C6A
 with sigma of 0.04
 N2-N1 \\sim N2A-N1A
 with sigma of 0.04
 N2-C3 \\sim N2A-C3A
 with sigma of 0.04
 N2-C7 \\sim N2A-C7A
 with sigma of 0.04
 C5-C3 \\sim C5A-C3A
 with sigma of 0.04
 C5-C4 \\sim C5A-C4A
 with sigma of 0.04
 C5-C2 \\sim C5A-C2A
 with sigma of 0.04
 C5-C6 \\sim C5A-C6A
 with sigma of 0.04
 N1-C4 \\sim N1A-C4A
 with sigma of 0.04
 N1-C1 \\sim N1A-C1A
 with sigma of 0.04
 C3-C2 \\sim C3A-C2A
 with sigma of 0.04
 C4-C6 \\sim C4A-C6A
 with sigma of 0.04
 N6-C18 \\sim N6A-C18A
 with sigma of 0.02
 N6-C19 \\sim N6A-C19A
 with sigma of 0.02
 N6-C20 \\sim N6A-C20A
 with sigma of 0.02
 N6-C17 \\sim N6A-C17A
 with sigma of 0.04
 N3-C9 \\sim N3A-C9A
 with sigma of 0.02
 N3-C10 \\sim N3A-C10A
 with sigma of 0.02
 N3-C12 \\sim N3A-C12A
 with sigma of 0.02
 N3-C11 \\sim N3A-C11A
 with sigma of 0.04
 Tb1-O4 \\sim Tb1-O4A
 with sigma of 0.02
3. Uiso/Uaniso restraints and constraints
Tb2 \\sim O9 \\sim O9A \\sim O10 \\sim O10A \\sim O11 \\sim O11A \\sim O12
\\sim O12A \\sim C15 \\sim C15A \\sim C21 \\sim C21A: within 2A with sigma of
0.001 and sigma for terminal atoms of 0.002
All non-hydrogen atoms have similar U: within 2A with sigma of 0.04 and sigma
for terminal atoms of 0.08
Uanis(C16A) \\sim Ueq: with sigma of 0.001 and sigma for terminal atoms of 0.002
Uanis(Tb2) \\sim Ueq, Uanis(O9) \\sim Ueq, Uanis(O10) \\sim Ueq, Uanis(C15)
\\sim Ueq, Uanis(O9A) \\sim Ueq, Uanis(O10A) \\sim Ueq, Uanis(C15A) \\sim Ueq,
Uanis(O12) \\sim Ueq, Uanis(O11) \\sim Ueq, Uanis(C21) \\sim Ueq, Uanis(O12A)
\\sim Ueq, Uanis(O11A) \\sim Ueq, Uanis(C21A) \\sim Ueq: with sigma of 0.001
and sigma for terminal atoms of 0.002
Uanis(O3) \\sim Ueq, Uanis(O4) \\sim Ueq, Uanis(C7) \\sim Ueq, Uanis(O3A) \\sim
Ueq, Uanis(O4A) \\sim Ueq, Uanis(C7A) \\sim Ueq: with sigma of 0.001 and sigma
for terminal atoms of 0.002
All non-hydrogen atoms restrained to be isotropic: with sigma of 0.1 and sigma
for terminal atoms of 0.2
All non-hydrogen atoms restrained to be isotropic: with sigma of 0.01 and sigma
for terminal atoms of 0.02
Uanis(O15) \\sim Ueq: with sigma of 0.005 and sigma for terminal atoms of 0.01
4. Rigid body (RIGU) restrains
 Tb2, O9, O9A, O10, O10A, O11, O11A, O12, O12A, C15, C15A, C21, C21A
 with sigma for 1-2 distances of 0.001 and sigma for 1-3 distances of 0.001
 All non-hydrogen atoms
 with sigma for 1-2 distances of 0.004 and sigma for 1-3 distances of 0.004
5. Others
 Sof(O1A)=Sof(O2A)=Sof(O3A)=Sof(O4A)=Sof(N1A)=Sof(N2A)=Sof(C1A)=Sof(C2A)=
 Sof(H2AA)=Sof(H2AB)=Sof(C3A)=Sof(H3A)=Sof(C4A)=Sof(H4A)=Sof(C5A)=Sof(H5A)=
 Sof(C6A)=Sof(H6AA)=Sof(H6AB)=Sof(C7A)=1-FVAR(1)
 Sof(O1)=Sof(O2)=Sof(O3)=Sof(O4)=Sof(N2)=Sof(C5)=Sof(H5)=Sof(N1)=Sof(C3)=
 Sof(H3)=Sof(C4)=Sof(H4)=Sof(C1)=Sof(C2)=Sof(H2A)=Sof(H2B)=Sof(C6)=Sof(H6A)=
 Sof(H6B)=Sof(C7)=FVAR(1)
 Sof(O9A)=Sof(O10A)=Sof(O11A)=Sof(O12A)=Sof(N5A)=Sof(N6A)=Sof(C15A)=Sof(C16A)=
 Sof(H16E)=Sof(H16F)=Sof(C17A)=Sof(H17C)=Sof(C18A)=Sof(H18C)=Sof(C19A)=
 Sof(H19A)=Sof(C20A)=Sof(H20C)=Sof(H20D)=Sof(C21A)=1-FVAR(2)
 Sof(O9)=Sof(O10)=Sof(O11)=Sof(O12)=Sof(N5)=Sof(N6)=Sof(C15)=Sof(C16)=
 Sof(H16C)=Sof(H16D)=Sof(C17)=Sof(H17)=Sof(C18)=Sof(H18)=Sof(C19)=Sof(H19)=
 Sof(C20)=Sof(H20A)=Sof(H20B)=Sof(C21)=FVAR(2)
 Sof(O5A)=Sof(O6A)=Sof(O7A)=Sof(O8A)=Sof(N3A)=Sof(N4A)=Sof(C8A)=Sof(C9A)=
 Sof(H9AA)=Sof(H9AB)=Sof(C10A)=Sof(H10A)=Sof(C11A)=Sof(H11A)=Sof(C12A)=
 Sof(H12A)=Sof(C13A)=Sof(H13E)=Sof(H13F)=Sof(C14A)=1-FVAR(3)
 Sof(O5)=Sof(O6)=Sof(O7)=Sof(O8)=Sof(N3)=Sof(N4)=Sof(C8)=Sof(C9)=Sof(H9A)=
 Sof(H9B)=Sof(C10)=Sof(H10)=Sof(C11)=Sof(H11)=Sof(C12)=Sof(H12)=Sof(C13)=
 Sof(H13C)=Sof(H13D)=Sof(C14)=FVAR(3)
 Fixed X: O6A(0.044629) O9A(1.023281) O12A(0.497459)
 Fixed Y: O6A(0.496439) O9A(0.6061) O12A(1.37123)
 Fixed Z: O6A(0.555241) O9A(1.02505) O12A(1.023861)
6.a Riding coordinates:
 O13(H13A,H13B), O14(H14A,H14B), O15(H15A,H15B), O16(H16A,H16B), O17(H17A,
 H17B), O18(H18A,H18B), O19(H19B,H19C), O20(H20E,H20F), O21(H21A,H21B),
 O22(H22A,H22B), O23(H23A,H23B)
6.b Secondary CH2 refined with riding coordinates:
 C2(H2A,H2B), C2A(H2AA,H2AB), C6(H6A,H6B), C6A(H6AA,H6AB), C9(H9A,H9B),
 C9A(H9AA,H9AB), C13(H13C,H13D), C13A(H13E,H13F), C16(H16C,H16D), C16A(H16E,
 H16F), C20(H20A,H20B), C20A(H20C,H20D)
6.c Aromatic/amide H refined with riding coordinates:
 C5(H5), C3(H3), C4(H4), C3A(H3A), C4A(H4A), C5A(H5A), C10(H10), C10A(H10A),
 C11(H11), C11A(H11A), C12(H12), C12A(H12A), C17(H17), C17A(H17C), C18(H18),
 C18A(H18C), C19(H19), C19A(H19A)
6.d Fitted pentagon refined as free rotating group:
 N2(C5,N1,C3,C4)
;
_olex2_submission_special_instructions 'No special instructions were received'

loop_
_space_group_symop_operation_xyz
'x, y, z'
'-x, -y, -z'

loop_
_atom_site_label
_atom_site_type_symbol
_atom_site_fract_x
_atom_site_fract_y
_atom_site_fract_z
_atom_site_U_iso_or_equiv
_atom_site_adp_type
_atom_site_occupancy
_atom_site_site_symmetry_order
_atom_site_calc_flag
_atom_site_refinement_flags_posn
_atom_site_refinement_flags_adp
_atom_site_refinement_flags_occupancy
_atom_site_disorder_assembly
_atom_site_disorder_group
Tb1 Tb 0.12189(11) 0.32364(8) 0.47017(5) 0.0148(2) Uani 1 1 d D U . . .
Tb2 Tb 0.73430(10) 0.50677(8) 1.01252(4) 0.0102(2) Uani 1 1 d D U . . .
Br2 Br 0.7049(4) 0.0471(3) 0.85837(15) 0.0475(7) Uani 1 1 d . U . . .
O1 O -0.535(3) -0.3274(19) 0.6044(13) 0.027(6) Uani 0.74(3) 1 d D U P A 1
O1A O -0.562(7) -0.312(4) 0.584(3) 0.015(10) Uani 0.26(3) 1 d D U P A 2
O2 O -0.363(2) -0.2184(19) 0.5658(11) 0.019(5) Uani 0.74(3) 1 d D U P A 1
O2A O -0.389(7) -0.207(6) 0.548(3) 0.018(9) Uani 0.26(3) 1 d D U P A 2
O3 O -0.1776(19) 0.1191(15) 0.5034(9) 0.014(3) Uani 0.74(3) 1 d D U P A 1
O3A O -0.169(5) 0.188(4) 0.470(2) 0.010(6) Uani 0.26(3) 1 d D U P A 2
O4 O -0.1358(18) 0.3011(17) 0.5204(10) 0.015(3) Uani 0.74(3) 1 d D U P A 1
O4A O -0.120(4) 0.303(5) 0.539(2) 0.013(5) Uani 0.26(3) 1 d D U P A 2
O5 O 0.229(2) 0.3260(18) 0.5825(9) 0.018(4) Uani 0.81(4) 1 d D U P A 1
O5A O 0.261(6) 0.369(7) 0.565(3) 0.019(5) Uani 0.19(4) 1 d D U P A 2
O6 O 0.0572(19) 0.4901(14) 0.5589(8) 0.016(3) Uani 0.81(4) 1 d D U P A 1
O6A O 0.044629 0.496439 0.555241 0.018(6) Uani 0.19(4) 1 d D U P A 2
O7 O 0.438(2) 0.444(2) 0.8924(10) 0.015(4) Uani 0.81(4) 1 d D U P A 1
O7A O 0.422(8) 0.477(9) 0.889(4) 0.015(9) Uani 0.19(4) 1 d D U P A 2
O8 O 0.695(2) 0.418(3) 0.9103(13) 0.015(3) Uani 0.81(4) 1 d D U P A 1
O8A O 0.677(10) 0.428(15) 0.910(5) 0.017(7) Uani 0.19(4) 1 d D U P A 2
O9 O 1.0195(16) 0.6191(14) 1.0173(8) 0.0030(15) Uani 0.76(4) 1 d D U P A 1
O9A O 1.023281 0.606100 1.025051 0.0031(15) Uani 0.24(4) 1 d D U P A 2
O10 O 0.7819(15) 0.7024(12) 1.0487(10) 0.0034(15) Uani 0.76(4) 1 d D U P A 1
O10A O 0.788(3) 0.713(2) 1.023(3) 0.0033(15) Uani 0.24(4) 1 d D U P A 2
O11 O 0.7264(19) 1.2897(14) 1.0546(8) 0.0031(15) Uani 0.76(4) 1 d D U P A 1
O11A O 0.753(3) 1.283(4) 1.037(3) 0.0030(16) Uani 0.24(4) 1 d D U P A 2
O12 O 0.4826(17) 1.3723(12) 1.0183(7) 0.0028(15) Uani 0.76(4) 1 d D U P A 1
O12A O 0.497459 1.371231 1.023861 0.0029(15) Uani 0.24(4) 1 d D U P A 2
O13 O 0.018(2) 0.1979(16) 0.4019(8) 0.038(4) Uani 1 1 d . U . . .
H13A H -0.081249 0.206317 0.404879 0.057 Uiso 1 1 d R . . . .
H13B H 0.051291 0.122987 0.414189 0.057 Uiso 1 1 d R . . . .
O14 O 0.166(2) 0.3817(16) 0.3510(8) 0.038(4) Uani 1 1 d . U . . .
H14A H 0.117008 0.325864 0.326957 0.057 Uiso 1 1 d R . . . .
H14B H 0.269198 0.366274 0.338467 0.057 Uiso 1 1 d R . . . .
O15 O 0.302(2) 0.4633(14) 0.4647(9) 0.036(4) Uani 1 1 d . U . . .
H15A H 0.251713 0.538349 0.466634 0.054 Uiso 1 1 d R . . . .
H15B H 0.351753 0.460809 0.425834 0.054 Uiso 1 1 d R . . . .
O16 O 0.8137(16) 0.6266(13) 0.9130(6) 0.020(3) Uani 1 1 d D U . . .
H16A H 0.798235 0.579759 0.883169 0.030 Uiso 1 1 d R . . . .
H16B H 0.761715 0.696099 0.893319 0.030 Uiso 1 1 d R . . . .
O17 O 0.8710(15) 0.4650(13) 1.1157(7) 0.022(3) Uani 1 1 d . U . . .
H17A H 0.963607 0.480013 1.112389 0.032 Uiso 1 1 d R . . . .
H17B H 0.885887 0.386393 1.115919 0.032 Uiso 1 1 d R . . . .
O18 O 0.1679(15) 0.1259(11) 0.5278(7) 0.018(3) Uani 1 1 d . U . . .
H18A H 0.118745 0.105600 0.565590 0.027 Uiso 1 1 d R . . . .
H18B H 0.194155 0.066520 0.499190 0.027 Uiso 1 1 d R . . . .
N1A N -0.496(9) -0.025(5) 0.634(3) 0.018(6) Uani 0.26(3) 1 d D U P A 2
N2 N -0.400(2) 0.1435(16) 0.6118(10) 0.019(4) Uani 0.74(3) 1 d D U P A 1
C5 C -0.508(2) 0.0804(18) 0.5873(9) 0.017(5) Uani 0.74(3) 1 d DG U P A 1
H5 H -0.563240 0.102011 0.549253 0.021 Uiso 0.74(3) 1 calc R . P A 1
N1 N -0.517(2) -0.0217(15) 0.6310(10) 0.019(4) Uani 0.74(3) 1 d DG U P A 1
C3 C -0.414(3) -0.0216(17) 0.6825(9) 0.022(5) Uani 0.74(3) 1 d DG U P A 1
H3 H -0.397650 -0.078448 0.717851 0.026 Uiso 0.74(3) 1 calc R . P A 1
C4 C -0.342(2) 0.081(2) 0.6706(9) 0.024(5) Uani 0.74(3) 1 d DG U P A 1
H4 H -0.269195 0.102331 0.696814 0.028 Uiso 0.74(3) 1 calc R . P A 1
N2A N -0.400(7) 0.143(5) 0.600(2) 0.018(6) Uani 0.26(3) 1 d D U P A 2
N3 N 0.318(3) 0.422(2) 0.6957(11) 0.018(4) Uani 0.81(4) 1 d D U P A 1
N3A N 0.291(9) 0.433(8) 0.698(3) 0.018(6) Uani 0.19(4) 1 d D U P A 2
N4 N 0.495(3) 0.365(2) 0.7645(10) 0.018(4) Uani 0.81(4) 1 d D U P A 1
N4A N 0.472(9) 0.379(7) 0.765(3) 0.017(6) Uani 0.19(4) 1 d D U P A 2
N5 N 0.859(3) 0.9138(17) 1.0813(10) 0.014(4) Uani 0.76(4) 1 d D U P A 1
N5A N 0.881(7) 0.914(4) 1.070(3) 0.011(6) Uani 0.24(4) 1 d D U P A 2
N6 N 0.661(2) 1.0598(17) 1.0706(11) 0.013(4) Uani 0.76(4) 1 d D U P A 1
N6A N 0.684(7) 1.063(4) 1.077(2) 0.011(6) Uani 0.24(4) 1 d D U P A 2
C1 C -0.491(4) -0.225(2) 0.596(2) 0.022(5) Uani 0.74(3) 1 d D U P A 1
C1A C -0.496(11) -0.221(6) 0.590(5) 0.020(7) Uani 0.26(3) 1 d D U P A 2
C2 C -0.601(3) -0.117(2) 0.6215(15) 0.020(5) Uani 0.74(3) 1 d D U P A 1
H2A H -0.680180 -0.088484 0.590001 0.024 Uiso 0.74(3) 1 calc R . P A 1
H2B H -0.651357 -0.137921 0.663463 0.024 Uiso 0.74(3) 1 calc R . P A 1
C2A C -0.576(8) -0.126(5) 0.636(3) 0.019(6) Uani 0.26(3) 1 d D U P A 2
H2AA H -0.681659 -0.096235 0.622892 0.023 Uiso 0.26(3) 1 calc R . P A 2
H2AB H -0.579963 -0.160125 0.680622 0.023 Uiso 0.26(3) 1 calc R . P A 2
C3A C -0.428(10) 0.014(6) 0.689(2) 0.018(6) Uani 0.26(3) 1 d D U P A 2
H3A H -0.423467 -0.023135 0.731212 0.022 Uiso 0.26(3) 1 calc R . P A 2
C4A C -0.369(9) 0.119(6) 0.668(3) 0.019(6) Uani 0.26(3) 1 d D U P A 2
H4A H -0.318363 0.163372 0.693848 0.022 Uiso 0.26(3) 1 calc R . P A 2
C5A C -0.479(9) 0.055(6) 0.579(2) 0.016(6) Uani 0.26(3) 1 d D U P A 2
H5A H -0.514335 0.050765 0.536556 0.019 Uiso 0.26(3) 1 calc R . P A 2
C6 C -0.351(3) 0.248(2) 0.5798(13) 0.018(4) Uani 0.74(3) 1 d D U P A 1
H6A H -0.327227 0.299326 0.613661 0.022 Uiso 0.74(3) 1 calc R . P A 1
H6B H -0.435741 0.294909 0.555518 0.022 Uiso 0.74(3) 1 calc R . P A 1
C6A C -0.364(5) 0.246(4) 0.560(3) 0.014(6) Uani 0.26(3) 1 d D U P A 2
H6AA H -0.375643 0.315225 0.588327 0.016 Uiso 0.26(3) 1 calc R . P A 2
H6AB H -0.439323 0.267034 0.526079 0.016 Uiso 0.26(3) 1 calc R . P A 2
C7 C -0.212(3) 0.215(2) 0.5330(13) 0.015(3) Uani 0.74(3) 1 d D U P A 1
C7A C -0.206(5) 0.224(5) 0.527(3) 0.013(5) Uani 0.26(3) 1 d D U P A 2
C8 C 0.164(3) 0.431(2) 0.5958(11) 0.014(4) Uani 0.81(4) 1 d D U P A 1
C8A C 0.155(8) 0.444(6) 0.593(3) 0.016(7) Uani 0.19(4) 1 d D U P A 2
C9 C 0.212(3) 0.497(2) 0.6505(12) 0.019(4) Uani 0.81(4) 1 d D U P A 1
H9A H 0.261793 0.561227 0.630818 0.023 Uiso 0.81(4) 1 calc R . P A 1
H9B H 0.119813 0.535429 0.676388 0.023 Uiso 0.81(4) 1 calc R . P A 1
C9A C 0.183(10) 0.506(6) 0.653(3) 0.018(7) Uani 0.19(4) 1 d D U P A 2
H9AA H 0.222316 0.578688 0.638256 0.022 Uiso 0.19(4) 1 calc R . P A 2
H9AB H 0.083672 0.532725 0.677101 0.022 Uiso 0.19(4) 1 calc R . P A 2
C10 C 0.298(3) 0.309(3) 0.7240(14) 0.022(5) Uani 0.81(4) 1 d D U P A 1
H10 H 0.224478 0.264607 0.713388 0.027 Uiso 0.81(4) 1 calc R . P A 1
C10A C 0.260(10) 0.330(8) 0.734(5) 0.018(7) Uani 0.19(4) 1 d D U P A 2
H10A H 0.181391 0.287789 0.727738 0.021 Uiso 0.19(4) 1 calc R . P A 2
C11 C 0.405(3) 0.278(2) 0.7699(13) 0.020(4) Uani 0.81(4) 1 d D U P A 1
H11 H 0.414863 0.211399 0.799573 0.025 Uiso 0.81(4) 1 calc R . P A 1
C11A C 0.367(11) 0.304(9) 0.780(4) 0.017(7) Uani 0.19(4) 1 d D U P A 2
H11A H 0.369536 0.246858 0.815190 0.021 Uiso 0.19(4) 1 calc R . P A 2
C12 C 0.438(4) 0.453(3) 0.720(2) 0.017(4) Uani 0.81(4) 1 d D U P A 1
H12 H 0.477037 0.523743 0.709139 0.021 Uiso 0.81(4) 1 calc R . P A 1
C12A C 0.421(14) 0.459(13) 0.716(8) 0.017(6) Uani 0.19(4) 1 d D U P A 2
H12A H 0.468984 0.520831 0.698189 0.021 Uiso 0.19(4) 1 calc R . P A 2
C13 C 0.628(3) 0.372(3) 0.8053(10) 0.016(4) Uani 0.81(4) 1 d D U P A 1
H13C H 0.695566 0.292115 0.808007 0.019 Uiso 0.81(4) 1 calc R . P A 1
H13D H 0.687991 0.427798 0.782903 0.019 Uiso 0.81(4) 1 calc R . P A 1
C13A C 0.606(7) 0.389(11) 0.805(3) 0.016(6) Uani 0.19(4) 1 d D U P A 2
H13E H 0.676806 0.309815 0.806422 0.019 Uiso 0.19(4) 1 calc R . P A 2
H13F H 0.662304 0.446515 0.781993 0.019 Uiso 0.19(4) 1 calc R . P A 2
C14 C 0.580(3) 0.414(3) 0.8738(11) 0.014(4) Uani 0.81(4) 1 d D U P A 1
C14A C 0.561(8) 0.428(13) 0.874(4) 0.015(7) Uani 0.19(4) 1 d D U P A 2
C15 C 0.9202(19) 0.7001(14) 1.0447(12) 0.0032(15) Uani 0.76(4) 1 d D U P A 1
C15A C 0.925(3) 0.703(2) 1.031(4) 0.0032(15) Uani 0.24(4) 1 d D U P A 2
C16 C 0.983(2) 0.8063(15) 1.0637(14) 0.009(4) Uani 0.76(4) 1 d D U P A 1
H16C H 1.049741 0.829546 1.026828 0.011 Uiso 0.76(4) 1 calc R . P A 1
H16D H 1.047070 0.782475 1.101458 0.011 Uiso 0.76(4) 1 calc R . P A 1
C16A C 0.994(4) 0.810(3) 1.041(4) 0.007(4) Uani 0.24(4) 1 d D U P A 2
H16E H 1.036664 0.836972 0.998249 0.008 Uiso 0.24(4) 1 calc R . P A 2
H16F H 1.079886 0.786539 1.069976 0.008 Uiso 0.24(4) 1 calc R . P A 2
C17 C 0.808(3) 0.949(3) 1.1431(12) 0.016(4) Uani 0.76(4) 1 d D U P A 1
H17 H 0.851958 0.917102 1.182594 0.019 Uiso 0.76(4) 1 calc R . P A 1
C17A C 0.848(9) 0.935(6) 1.136(2) 0.010(6) Uani 0.24(4) 1 d D U P A 2
H17C H 0.891720 0.886448 1.171056 0.012 Uiso 0.24(4) 1 calc R . P A 2
C18 C 0.679(4) 1.041(2) 1.1374(13) 0.021(5) Uani 0.76(4) 1 d D U P A 1
H18 H 0.617574 1.082172 1.171944 0.026 Uiso 0.76(4) 1 calc R . P A 1
C18A C 0.736(10) 1.040(6) 1.140(3) 0.015(6) Uani 0.24(4) 1 d D U P A 2
H18C H 0.702376 1.085993 1.177443 0.017 Uiso 0.24(4) 1 calc R . P A 2
C19 C 0.768(4) 0.980(3) 1.0360(12) 0.016(5) Uani 0.76(4) 1 d D U P A 1
H19 H 0.778137 0.972400 0.990041 0.019 Uiso 0.76(4) 1 calc R . P A 1
C19A C 0.782(11) 0.994(9) 1.033(2) 0.011(7) Uani 0.24(4) 1 d D U P A 2
H19A H 0.781068 0.999911 0.987205 0.013 Uiso 0.24(4) 1 calc R . P A 2
C20 C 0.541(3) 1.1592(14) 1.0420(14) 0.011(4) Uani 0.76(4) 1 d D U P A 1
H20A H 0.518987 1.136981 0.998091 0.013 Uiso 0.76(4) 1 calc R . P A 1
H20B H 0.445318 1.167478 1.070003 0.013 Uiso 0.76(4) 1 calc R . P A 1
C20A C 0.553(5) 1.166(3) 1.061(4) 0.007(5) Uani 0.24(4) 1 d D U P A 2
H20C H 0.507497 1.147272 1.020717 0.009 Uiso 0.24(4) 1 calc R . P A 2
H20D H 0.473669 1.173646 1.096758 0.009 Uiso 0.24(4) 1 calc R . P A 2
C21 C 0.592(2) 1.2782(14) 1.0365(12) 0.0030(15) Uani 0.76(4) 1 d D U P A 1
C21A C 0.606(4) 1.283(3) 1.049(3) 0.0029(15) Uani 0.24(4) 1 d D U P A 2
Br1 Br 0.0582(3) 0.0894(3) 0.68255(14) 0.0401(6) Uani 1 1 d . U . . .
Br3 Br 0.5986(3) 0.7048(2) 0.78082(12) 0.0300(5) Uani 1 1 d . U . . .
O19 O -0.028(3) 0.387(2) 0.8175(12) 0.066(6) Uani 1 1 d . U . . .
H19B H -0.097700 0.388214 0.849150 0.100 Uiso 1 1 d R . . . .
H19C H -0.041610 0.385684 0.777190 0.100 Uiso 1 1 d R . . . .
O20 O -0.056(2) 0.8391(18) 0.7365(10) 0.054(5) Uani 1 1 d . U . . .
H20E H -0.021711 0.904759 0.738215 0.082 Uiso 1 1 d R . . . .
H20F H -0.081251 0.823529 0.779975 0.082 Uiso 1 1 d R . . . .
O21 O 0.217(2) 0.6773(18) 0.7812(10) 0.052(5) Uani 1 1 d . U . . .
H21A H 0.307393 0.676985 0.763251 0.077 Uiso 1 1 d R . . . .
H21B H 0.183273 0.750875 0.792111 0.077 Uiso 1 1 d R . . . .
O22 O -0.045(2) 0.8190(16) 0.9062(10) 0.048(5) Uani 1 1 d . U . . .
H22A H 0.051827 0.819960 0.905418 0.073 Uiso 1 1 d R . . . .
H22B H -0.087413 0.876580 0.931488 0.073 Uiso 1 1 d R . . . .
O23 O -0.116(2) 0.3783(19) 0.6858(11) 0.055(6) Uani 1 1 d . U . . .
H23A H -0.114206 0.424970 0.645443 0.083 Uiso 1 1 d R . . . .
H23B H -0.103066 0.304770 0.672573 0.083 Uiso 1 1 d R . . . .

loop_
_atom_site_aniso_label
_atom_site_aniso_U_11
_atom_site_aniso_U_22
_atom_site_aniso_U_33
_atom_site_aniso_U_23
_atom_site_aniso_U_13
_atom_site_aniso_U_12
Tb1 0.0147(5) 0.0124(5) 0.0168(5) 0.0000(4) 0.0003(4) -0.0020(3)
Tb2 0.0106(4) 0.0087(4) 0.0107(4) -0.0008(3) -0.0022(3) 0.0001(3)
Br2 0.0548(17) 0.0427(16) 0.0451(17) 0.0093(13) -0.0166(14) -0.0078(13)
O1 0.023(10) 0.024(7) 0.036(13) 0.003(8) -0.004(9) -0.010(7)
O1A 0.008(15) 0.014(12) 0.019(19) 0.005(11) -0.002(13) 0.003(11)
O2 0.021(6) 0.016(7) 0.018(8) 0.009(6) -0.007(6) 0.001(5)
O2A 0.018(10) 0.017(12) 0.018(11) -0.001(8) -0.003(8) -0.004(8)
O3 0.014(4) 0.013(4) 0.014(4) -0.001(2) 0.000(2) -0.003(2)
O3A 0.010(6) 0.010(6) 0.010(6) 0.000(2) -0.001(2) -0.002(2)
O4 0.015(3) 0.015(3) 0.015(3) -0.0005(10) -0.0009(10) -0.0030(12)
O4A 0.013(5) 0.013(5) 0.013(5) -0.0005(11) -0.0009(11) -0.0026(14)
O5 0.018(6) 0.013(5) 0.023(7) -0.003(5) -0.002(5) -0.004(5)
O5A 0.015(8) 0.018(8) 0.023(8) -0.005(7) 0.002(7) -0.004(6)
O6 0.014(5) 0.013(6) 0.020(6) -0.001(5) -0.001(4) -0.002(5)
O6A 0.017(8) 0.015(10) 0.022(8) 0.000(8) -0.002(6) -0.004(8)
O7 0.012(5) 0.016(9) 0.017(7) 0.000(6) -0.001(5) -0.001(5)
O7A 0.015(9) 0.014(12) 0.015(11) -0.001(9) 0.000(7) -0.004(7)
O8 0.011(6) 0.018(8) 0.015(6) -0.003(5) 0.002(5) -0.003(6)
O8A 0.018(9) 0.016(11) 0.019(10) -0.001(8) -0.003(8) -0.004(8)
O9 0.0030(16) 0.0030(16) 0.0029(16) -0.0003(6) -0.0002(6) -0.0006(7)
O9A 0.0031(16) 0.0031(16) 0.0030(16) -0.0002(6) -0.0002(6) -0.0006(7)
O10 0.0033(16) 0.0035(16) 0.0032(16) -0.0001(6) -0.0002(6) -0.0005(7)
O10A 0.0033(16) 0.0034(16) 0.0032(16) -0.0002(6) -0.0002(6) -0.0005(7)
O11 0.0031(16) 0.0031(16) 0.0031(16) -0.0001(6) -0.0001(6) -0.0006(7)
O11A 0.0030(16) 0.0030(16) 0.0030(16) -0.0001(6) -0.0001(6) -0.0006(7)
O12 0.0029(16) 0.0027(16) 0.0028(16) -0.0001(6) 0.0000(6) -0.0007(7)
O12A 0.0029(16) 0.0028(16) 0.0029(16) -0.0001(6) 0.0000(6) -0.0006(7)
O13 0.044(9) 0.043(9) 0.032(7) -0.009(6) 0.007(6) -0.019(7)
O14 0.040(9) 0.042(9) 0.030(7) 0.003(7) 0.014(6) -0.006(7)
O15 0.045(7) 0.021(6) 0.042(7) -0.001(5) 0.016(6) -0.014(6)
O16 0.025(7) 0.027(7) 0.010(5) -0.004(5) 0.002(5) -0.011(5)
O17 0.012(6) 0.024(7) 0.027(7) 0.006(5) -0.001(5) -0.003(5)
O18 0.022(6) 0.009(5) 0.021(7) -0.002(5) 0.006(5) -0.003(4)
N1A 0.016(9) 0.019(7) 0.018(8) 0.001(6) 0.000(7) -0.004(7)
N2 0.019(7) 0.020(6) 0.018(7) 0.002(5) -0.001(5) -0.005(5)
C5 0.017(8) 0.017(7) 0.017(7) -0.002(6) 0.001(6) -0.001(6)
N1 0.016(7) 0.018(6) 0.023(7) 0.003(5) 0.000(5) 0.000(5)
C3 0.022(8) 0.021(8) 0.020(7) 0.000(6) -0.001(6) -0.002(6)
C4 0.027(8) 0.021(8) 0.023(7) 0.002(6) -0.006(6) -0.004(6)
N2A 0.018(9) 0.018(8) 0.017(8) 0.000(6) -0.001(6) -0.005(7)
N3 0.018(7) 0.020(6) 0.017(6) -0.001(5) -0.004(5) -0.004(5)
N3A 0.017(8) 0.018(9) 0.017(9) -0.001(7) -0.002(6) -0.003(6)
N4 0.018(6) 0.021(7) 0.014(6) -0.002(5) -0.002(5) 0.002(5)
N4A 0.017(8) 0.018(9) 0.016(8) -0.001(7) -0.001(6) -0.002(6)
N5 0.014(6) 0.011(5) 0.015(6) -0.002(5) 0.001(5) -0.001(5)
N5A 0.012(9) 0.009(7) 0.011(7) -0.002(6) 0.000(6) -0.001(6)
N6 0.014(7) 0.007(5) 0.019(6) 0.000(5) -0.001(5) -0.004(5)
N6A 0.012(8) 0.008(7) 0.013(7) -0.001(6) -0.002(6) -0.001(6)
C1 0.020(7) 0.021(6) 0.025(9) 0.001(6) -0.002(6) -0.005(5)
C1A 0.019(10) 0.019(9) 0.022(10) 0.001(7) -0.001(7) -0.004(7)
C2 0.018(7) 0.022(6) 0.021(9) 0.002(6) 0.001(6) -0.005(5)
C2A 0.017(10) 0.019(8) 0.021(10) 0.002(7) 0.000(7) -0.005(7)
C3A 0.018(10) 0.019(9) 0.019(8) 0.001(6) -0.002(7) -0.004(7)
C4A 0.019(10) 0.018(9) 0.018(8) 0.001(7) -0.002(7) -0.004(7)
C5A 0.014(10) 0.016(9) 0.017(8) 0.000(6) 0.000(7) -0.002(7)
C6 0.019(7) 0.015(6) 0.020(8) -0.001(6) 0.003(6) -0.004(5)
C6A 0.013(7) 0.015(8) 0.013(9) -0.003(7) -0.001(7) -0.003(6)
C7 0.015(3) 0.015(3) 0.015(3) -0.0005(10) -0.0009(10) -0.0030(12)
C7A 0.013(5) 0.013(5) 0.012(5) -0.0005(11) -0.0007(11) -0.0025(15)
C8 0.015(6) 0.014(6) 0.014(6) 0.000(5) 0.000(5) -0.003(5)
C8A 0.016(9) 0.016(10) 0.017(8) -0.001(7) 0.000(6) -0.003(7)
C9 0.018(8) 0.018(7) 0.022(7) -0.002(5) -0.007(6) -0.002(6)
C9A 0.018(10) 0.017(9) 0.019(8) -0.001(6) -0.003(7) -0.002(7)
C10 0.024(8) 0.025(7) 0.020(8) 0.001(6) -0.003(6) -0.008(6)
C10A 0.017(9) 0.018(9) 0.018(10) -0.001(7) -0.001(7) -0.002(7)
C11 0.022(7) 0.021(7) 0.017(8) -0.003(6) -0.002(6) 0.000(6)
C11A 0.017(9) 0.018(10) 0.017(10) -0.002(7) 0.000(7) -0.003(7)
C12 0.017(7) 0.018(7) 0.016(7) -0.003(5) -0.004(5) -0.001(5)
C12A 0.017(9) 0.018(10) 0.016(9) -0.001(7) -0.001(7) -0.002(7)
C13 0.014(6) 0.015(8) 0.016(6) 0.001(6) -0.002(5) 0.002(6)
C13A 0.015(9) 0.016(11) 0.016(8) 0.000(7) 0.000(6) -0.002(7)
C14 0.013(6) 0.013(8) 0.017(6) 0.000(6) -0.001(4) -0.002(5)
C14A 0.015(8) 0.014(11) 0.015(8) 0.000(7) 0.000(6) -0.003(7)
C15 0.0033(16) 0.0033(16) 0.0031(16) -0.0002(6) -0.0002(6) -0.0005(6)
C15A 0.0032(16) 0.0033(16) 0.0031(16) -0.0002(6) -0.0002(6) -0.0005(6)
C16 0.013(6) 0.007(5) 0.009(8) -0.002(5) 0.001(6) -0.007(4)
C16A 0.007(4) 0.007(4) 0.007(4) -0.0002(11) -0.0004(11) -0.0016(13)
C17 0.018(8) 0.015(7) 0.013(6) -0.003(5) 0.002(5) 0.001(6)
C17A 0.009(10) 0.012(9) 0.010(7) -0.002(6) -0.001(6) -0.002(7)
C18 0.019(8) 0.021(8) 0.022(6) -0.002(6) -0.001(6) 0.004(6)
C18A 0.014(10) 0.014(9) 0.014(7) -0.003(6) -0.003(6) 0.001(7)
C19 0.019(8) 0.012(8) 0.016(6) -0.001(5) -0.002(5) -0.002(6)
C19A 0.012(9) 0.009(9) 0.012(7) -0.001(6) -0.001(6) -0.002(7)
C20 0.016(6) 0.005(5) 0.014(8) -0.002(5) -0.004(6) -0.003(4)
C20A 0.009(7) 0.005(6) 0.009(10) 0.001(7) 0.001(7) -0.003(5)
C21 0.0030(16) 0.0029(16) 0.0030(16) -0.0001(6) -0.0001(6) -0.0006(6)
C21A 0.0030(16) 0.0029(16) 0.0029(16) -0.0001(6) -0.0001(6) -0.0006(6)
Br1 0.0429(15) 0.0419(15) 0.0361(14) 0.0011(11) 0.0020(11) -0.0119(12)
Br3 0.0362(13) 0.0255(11) 0.0265(12) 0.0007(9) -0.0019(10) -0.0024(9)
O19 0.058(12) 0.081(13) 0.057(12) -0.016(11) -0.002(10) -0.003(10)
O20 0.065(12) 0.047(11) 0.047(11) -0.005(9) -0.008(9) 0.000(9)
O21 0.051(11) 0.053(11) 0.047(11) 0.008(9) 0.009(9) -0.009(9)
O22 0.045(10) 0.034(9) 0.066(12) -0.003(9) 0.004(9) -0.008(8)
O23 0.058(11) 0.049(11) 0.056(11) 0.008(9) 0.022(9) -0.012(9)

loop_
_atom_type_symbol
_atom_type_description
_atom_type_scat_dispersion_real
_atom_type_scat_dispersion_imag
_atom_type_scat_source
C C 0.0033 0.0016 'International Tables Vol C Tables 4.2.6.8 and 6.1.1.4'
H H 0.0000 0.0000 'International Tables Vol C Tables 4.2.6.8 and 6.1.1.4'
Br Br -0.2901 2.4595 'International Tables Vol C Tables 4.2.6.8 and 6.1.1.4'
N N 0.0061 0.0033 'International Tables Vol C Tables 4.2.6.8 and 6.1.1.4'
O O 0.0106 0.0060 'International Tables Vol C Tables 4.2.6.8 and 6.1.1.4'
Tb Tb -0.1723 4.1537 'International Tables Vol C Tables 4.2.6.8 and 6.1.1.4'

loop_
_geom_angle_atom_site_label_1
_geom_angle_atom_site_label_2
_geom_angle_atom_site_label_3
_geom_angle
_geom_angle_site_symmetry_1
_geom_angle_site_symmetry_3
_geom_angle_publ_flag
O2 Tb1 O2A 9.8(16) 2_556 2_556 ?
O2 Tb1 O4 144.2(7) 2_556 . ?
O2 Tb1 O5 87.3(7) 2_556 . ?
O2 Tb1 O6 138.3(6) 2_556 2_566 ?
O2 Tb1 O13 86.8(7) 2_556 . ?
O2 Tb1 O14 72.4(7) 2_556 . ?
O2 Tb1 O15 71.7(7) 2_556 . ?
O2 Tb1 O18 71.8(6) 2_556 . ?
O2A Tb1 O4A 138(2) 2_556 . ?
O2A Tb1 O5A 74.9(18) 2_556 . ?
O2A Tb1 O14 81.7(16) 2_556 . ?
O4 Tb1 O5 92.0(7) . . ?
O4 Tb1 O14 122.8(6) . . ?
O5A Tb1 O4A 95(2) . . ?
O5A Tb1 O14 128(2) . . ?
O6 Tb1 O2A 144.9(15) 2_566 2_556 ?
O6 Tb1 O4 73.8(6) 2_566 . ?
O6 Tb1 O5 113.5(6) 2_566 . ?
O6 Tb1 O14 69.6(5) 2_566 . ?
O6 Tb1 O15 81.3(6) 2_566 . ?
O6 Tb1 O18 149.0(5) 2_566 . ?
O6A Tb1 O4A 77.5(13) 2_566 . ?
O6A Tb1 O5A 105.0(13) 2_566 . ?
O6A Tb1 O13 97.2(5) 2_566 . ?
O6A Tb1 O14 70.4(4) 2_566 . ?
O6A Tb1 O15 80.0(4) 2_566 . ?
O6A Tb1 O18 149.4(3) 2_566 . ?
O13 Tb1 O2A 93.0(15) . 2_556 ?
O13 Tb1 O4 71.9(6) . . ?
O13 Tb1 O4A 79.8(10) . . ?
O13 Tb1 O5 141.8(7) . . ?
O13 Tb1 O5A 155(2) . . ?
O13 Tb1 O6 95.5(6) . 2_566 ?
O13 Tb1 O14 69.7(6) . . ?
O13 Tb1 O15 141.0(6) . . ?
O13 Tb1 O18 75.8(6) . . ?
O14 Tb1 O4A 131.6(14) . . ?
O14 Tb1 O5 142.6(7) . . ?
O15 Tb1 O2A 70.9(15) . 2_556 ?
O15 Tb1 O4 141.2(6) . . ?
O15 Tb1 O4A 135.7(10) . . ?
O15 Tb1 O5 71.0(7) . . ?
O15 Tb1 O5A 55(2) . . ?
O15 Tb1 O14 72.8(6) . . ?
O18 Tb1 O2A 66.1(15) . 2_556 ?
O18 Tb1 O4 75.2(5) . . ?
O18 Tb1 O4A 71.9(14) . . ?
O18 Tb1 O5 66.5(6) . . ?
O18 Tb1 O5A 80(2) . . ?
O18 Tb1 O14 130.9(5) . . ?
O18 Tb1 O15 124.1(5) . . ?
O7 Tb2 O8 130.1(7) 2_667 . ?
O7 Tb2 O9 140.0(6) 2_667 2_767 ?
O7 Tb2 O10 74.7(7) 2_667 . ?
O7 Tb2 O16 134.0(6) 2_667 . ?
O7 Tb2 O17 68.6(6) 2_667 . ?
O7A Tb2 O8A 126(3) 2_667 . ?
O7A Tb2 O10A 92(3) 2_667 . ?
O7A Tb2 O16 143(3) 2_667 . ?
O7A Tb2 O17 64(2) 2_667 . ?
O8 Tb2 O10 137.7(12) . . ?
O8 Tb2 O16 68.1(11) . . ?
O8 Tb2 O17 143.1(8) . . ?
O8A Tb2 O10A 124(5) . . ?
O8A Tb2 O16 68(5) . . ?
O8A Tb2 O17 147(3) . . ?
O9 Tb2 O8 75.6(6) 2_767 . ?
O9 Tb2 O10 107.8(5) 2_767 . ?
O9 Tb2 O16 80.5(5) 2_767 . ?
O9 Tb2 O17 74.1(5) 2_767 . ?
O9A Tb2 O8A 77.4(18) 2_767 . ?
O9A Tb2 O10A 102.9(8) 2_767 . ?
O9A Tb2 O16 75.6(3) 2_767 . ?
O9A Tb2 O17 77.9(3) 2_767 . ?
O10 Tb2 O16 70.9(6) . . ?
O10A Tb2 O16 59.0(16) . . ?
O12 Tb2 O7 70.5(6) 2_677 2_667 ?
O12 Tb2 O7A 77(2) 2_677 2_667 ?
O12 Tb2 O8 78.5(7) 2_677 . ?
O12 Tb2 O9 149.2(6) 2_677 2_767 ?
O12 Tb2 O9A 144.9(4) 2_677 2_767 ?
O12 Tb2 O10 81.0(5) 2_677 . ?
O12 Tb2 O12A 2.6(4) 2_677 2_677 ?
O12 Tb2 O16 74.7(5) 2_677 . ?
O12 Tb2 O17 135.7(5) 2_677 . ?
O12A Tb2 O8A 72(2) 2_677 . ?
O12A Tb2 O10A 79.2(7) 2_677 . ?
O12A Tb2 O16 74.4(3) 2_677 . ?
O12A Tb2 O17 138.0(3) 2_677 . ?
O17 Tb2 O10 72.6(6) . . ?
O17 Tb2 O10A 82.7(14) . . ?
O17 Tb2 O16 125.8(5) . . ?
C1 O2 Tb1 145.9(18) . 2_556 ?
C7 O4 Tb1 137.7(14) . . ?
C7A O4A Tb1 123(2) . . ?
C8 O5 Tb1 96.9(12) . . ?
C8A O5A Tb1 98(2) . . ?
Tb1 O6 Tb1 117.1(7) 2_566 . ?
C8 O6 Tb1 150.3(13) . 2_566 ?
C8 O6 Tb1 91.4(10) . . ?
Tb1 O6A Tb1 121.68(2) 2_566 . ?
C8A O6A Tb1 90.7(13) . . ?
C14 O7 Tb2 143.2(14) . 2_667 ?
C14 O8 Tb2 137.9(12) . . ?
C14A O8A Tb2 141(3) . . ?
C15 O9 Tb2 160.4(13) . 2_767 ?
C15 O10 Tb2 109.1(10) . . ?
C15A O10A Tb2 107.9(18) . . ?
C21 O11 Tb2 101.2(10) . 1_565 ?
Tb2 O12 Tb2 110.2(5) 2_677 1_565 ?
C21 O12 Tb2 84.2(9) . 1_565 ?
C21 O12 Tb2 165.6(12) . 2_677 ?
Tb2 O12A Tb2 109.43(3) 2_677 1_565 ?
Tb1 O13 H13A 115.7 . . ?
Tb1 O13 H13B 108.5 . . ?
H13A O13 H13B 104.0 . . ?
Tb1 O14 H14A 104.1 . . ?
Tb1 O14 H14B 111.0 . . ?
H14A O14 H14B 107.6 . . ?
Tb1 O15 H15A 110.4 . . ?
Tb1 O15 H15B 109.9 . . ?
H15A O15 H15B 103.6 . . ?
Tb2 O16 H16A 98.0 . . ?
Tb2 O16 H16B 129.7 . . ?
H16A O16 H16B 95.2 . . ?
Tb2 O17 H17A 113.8 . . ?
Tb2 O17 H17B 97.8 . . ?
H17A O17 H17B 103.9 . . ?
Tb1 O18 H18A 126.3 . . ?
Tb1 O18 H18B 111.0 . . ?
H18A O18 H18B 114.6 . . ?
C3A N1A C2A 125(3) . . ?
C5A N1A C2A 126(3) . . ?
C5A N1A C3A 108.6(18) . . ?
C5 N2 C6 125.5(16) . . ?
C4 N2 C5 108.0 . . ?
C4 N2 C6 126.4(16) . . ?
N2 C5 H5 126.0 . . ?
N1 C5 N2 108.0 . . ?
N1 C5 H5 126.0 . . ?
C5 N1 C2 126.5(15) . . ?
C3 N1 C5 108.0 . . ?
C3 N1 C2 125.1(15) . . ?
N1 C3 H3 126.0 . . ?
N1 C3 C4 108.0 . . ?
C4 C3 H3 126.0 . . ?
N2 C4 C3 108.0 . . ?
N2 C4 H4 126.0 . . ?
C3 C4 H4 126.0 . . ?
C4A N2A C6A 125(3) . . ?
C5A N2A C4A 108.6(17) . . ?
C5A N2A C6A 126(3) . . ?
C10 N3 C9 124.2(18) . . ?
C12 N3 C9 125.8(19) . . ?
C12 N3 C10 109.8(18) . . ?
C10A N3A C9A 123(3) . . ?
C12A N3A C9A 127(3) . . ?
C12A N3A C10A 110(2) . . ?
C11 N4 C13 127.2(18) . . ?
C12 N4 C11 110.1(19) . . ?
C12 N4 C13 122.4(19) . . ?
C11A N4A C13A 127(3) . . ?
C12A N4A C11A 110(3) . . ?
C12A N4A C13A 123(3) . . ?
C17 N5 C16 126.2(19) . . ?
C17 N5 C19 110.2(18) . . ?
C19 N5 C16 123.0(18) . . ?
C17A N5A C16A 127(3) . . ?
C17A N5A C19A 110(2) . . ?
C19A N5A C16A 123(3) . . ?
C18 N6 C20 123.4(19) . . ?
C19 N6 C18 110.2(18) . . ?
C19 N6 C20 126.3(19) . . ?
C18A N6A C20A 123(3) . . ?
C19A N6A C18A 110(3) . . ?
C19A N6A C20A 126(3) . . ?
O1 C1 C2 116.4(19) . . ?
O2 C1 O1 121.1(19) . . ?
O2 C1 C2 122(2) . . ?
O1A C1A C2A 117(3) . . ?
O2A C1A O1A 118(4) . . ?
O2A C1A C2A 123(3) . . ?
N1 C2 C1 109.3(18) . . ?
N1 C2 H2A 109.8 . . ?
N1 C2 H2B 109.8 . . ?
C1 C2 H2A 109.8 . . ?
C1 C2 H2B 109.8 . . ?
H2A C2 H2B 108.3 . . ?
N1A C2A C1A 111(3) . . ?
N1A C2A H2AA 109.4 . . ?
N1A C2A H2AB 109.4 . . ?
C1A C2A H2AA 109.4 . . ?
C1A C2A H2AB 109.4 . . ?
H2AA C2A H2AB 108.0 . . ?
N1A C3A H3A 126.1 . . ?
C4A C3A N1A 107.9(19) . . ?
C4A C3A H3A 126.1 . . ?
N2A C4A H4A 126.3 . . ?
C3A C4A N2A 107.5(18) . . ?
C3A C4A H4A 126.3 . . ?
N1A C5A N2A 107.4(18) . . ?
N1A C5A H5A 126.3 . . ?
N2A C5A H5A 126.3 . . ?
N2 C6 H6A 109.0 . . ?
N2 C6 H6B 109.0 . . ?
N2 C6 C7 113.1(17) . . ?
H6A C6 H6B 107.8 . . ?
C7 C6 H6A 109.0 . . ?
C7 C6 H6B 109.0 . . ?
N2A C6A H6AA 108.7 . . ?
N2A C6A H6AB 108.7 . . ?
N2A C6A C7A 114(3) . . ?
H6AA C6A H6AB 107.6 . . ?
C7A C6A H6AA 108.7 . . ?
C7A C6A H6AB 108.7 . . ?
O3 C7 O4 121.1(18) . . ?
O3 C7 C6 124.2(19) . . ?
O4 C7 C6 114.3(18) . . ?
O3A C7A O4A 108(3) . . ?
O3A C7A C6A 126(4) . . ?
O4A C7A C6A 116(3) . . ?
O5 C8 Tb1 58.4(10) . . ?
O5 C8 O6 120.1(16) . . ?
O5 C8 C9 121.9(18) . . ?
O6 C8 Tb1 62.5(9) . . ?
O6 C8 C9 117.7(17) . . ?
C9 C8 Tb1 167(2) . . ?
O5A C8A Tb1 56.7(18) . . ?
O5A C8A O6A 116(3) . . ?
O5A C8A C9A 120(4) . . ?
O6A C8A Tb1 63.0(10) . . ?
O6A C8A C9A 119(3) . . ?
C9A C8A Tb1 176(6) . . ?
N3 C9 C8 115.4(17) . . ?
N3 C9 H9A 108.4 . . ?
N3 C9 H9B 108.4 . . ?
C8 C9 H9A 108.4 . . ?
C8 C9 H9B 108.4 . . ?
H9A C9 H9B 107.5 . . ?
N3A C9A C8A 116(3) . . ?
N3A C9A H9AA 108.4 . . ?
N3A C9A H9AB 108.4 . . ?
C8A C9A H9AA 108.4 . . ?
C8A C9A H9AB 108.4 . . ?
H9AA C9A H9AB 107.4 . . ?
N3 C10 H10 126.9 . . ?
C11 C10 N3 106(2) . . ?
C11 C10 H10 126.9 . . ?
N3A C10A H10A 127.0 . . ?
C11A C10A N3A 106(3) . . ?
C11A C10A H10A 127.0 . . ?
N4 C11 H11 126.6 . . ?
C10 C11 N4 107(2) . . ?
C10 C11 H11 126.6 . . ?
N4A C11A H11A 126.5 . . ?
C10A C11A N4A 107(3) . . ?
C10A C11A H11A 126.5 . . ?
N3 C12 N4 107.0(19) . . ?
N3 C12 H12 126.5 . . ?
N4 C12 H12 126.5 . . ?
N3A C12A N4A 107(3) . . ?
N3A C12A H12A 126.4 . . ?
N4A C12A H12A 126.4 . . ?
N4 C13 H13C 108.9 . . ?
N4 C13 H13D 108.9 . . ?
H13C C13 H13D 107.7 . . ?
C14 C13 N4 113.5(17) . . ?
C14 C13 H13C 108.9 . . ?
C14 C13 H13D 108.9 . . ?
N4A C13A H13E 108.9 . . ?
N4A C13A H13F 108.9 . . ?
H13E C13A H13F 107.7 . . ?
C14A C13A N4A 113(3) . . ?
C14A C13A H13E 108.9 . . ?
C14A C13A H13F 108.9 . . ?
O7 C14 O8 124.9(16) . . ?
O7 C14 C13 121.0(18) . . ?
O8 C14 C13 114.1(17) . . ?
O7A C14A O8A 124(3) . . ?
O7A C14A C13A 120(3) . . ?
O8A C14A C13A 114(3) . . ?
O9 C15 C16 113.5(15) . . ?
O10 C15 O9 124.8(15) . . ?
O10 C15 C16 121.1(15) . . ?
O9A C15A C16A 114(2) . . ?
O10A C15A O9A 125(2) . . ?
O10A C15A C16A 121(2) . . ?
N5 C16 H16C 109.0 . . ?
N5 C16 H16D 109.0 . . ?
C15 C16 N5 112.7(16) . . ?
C15 C16 H16C 109.0 . . ?
C15 C16 H16D 109.0 . . ?
H16C C16 H16D 107.8 . . ?
N5A C16A H16E 109.0 . . ?
N5A C16A H16F 109.0 . . ?
C15A C16A N5A 113(3) . . ?
C15A C16A H16E 109.0 . . ?
C15A C16A H16F 109.0 . . ?
H16E C16A H16F 107.8 . . ?
N5 C17 H17 126.3 . . ?
N5 C17 C18 107(2) . . ?
C18 C17 H17 126.3 . . ?
N5A C17A H17C 126.6 . . ?
N5A C17A C18A 107(3) . . ?
C18A C17A H17C 126.6 . . ?
N6 C18 C17 106(2) . . ?
N6 C18 H18 127.1 . . ?
C17 C18 H18 127.1 . . ?
N6A C18A C17A 105(3) . . ?
N6A C18A H18C 127.3 . . ?
C17A C18A H18C 127.3 . . ?
N5 C19 H19 126.9 . . ?
N6 C19 N5 106.3(18) . . ?
N6 C19 H19 126.9 . . ?
N5A C19A H19A 127.0 . . ?
N6A C19A N5A 106(2) . . ?
N6A C19A H19A 127.0 . . ?
N6 C20 H20A 109.2 . . ?
N6 C20 H20B 109.2 . . ?
H20A C20 H20B 107.9 . . ?
C21 C20 N6 112.3(16) . . ?
C21 C20 H20A 109.2 . . ?
C21 C20 H20B 109.2 . . ?
N6A C20A H20C 109.2 . . ?
N6A C20A H20D 109.2 . . ?
H20C C20A H20D 107.9 . . ?
C21A C20A N6A 112(3) . . ?
C21A C20A H20C 109.2 . . ?
C21A C20A H20D 109.2 . . ?
O11 C21 O12 123.2(14) . . ?
O11 C21 C20 121.8(16) . . ?
O12 C21 C20 114.6(15) . . ?
O11A C21A O12A 121(3) . . ?
O11A C21A C20A 120(3) . . ?
O12A C21A C20A 112(3) . . ?
H19B O19 H19C 126.4 . . ?
H20E O20 H20F 102.1 . . ?
H21A O21 H21B 104.5 . . ?
H22A O22 H22B 104.5 . . ?
H23A O23 H23B 103.1 . . ?

loop_
_geom_bond_atom_site_label_1
_geom_bond_atom_site_label_2
_geom_bond_distance
_geom_bond_site_symmetry_2
_geom_bond_publ_flag
Tb1 O2 2.30(2) 2_556 ?
Tb1 O2A 2.46(6) 2_556 ?
Tb1 O4 2.472(14) . ?
Tb1 O4A 2.50(2) . ?
Tb1 O5 2.508(17) . ?
Tb1 O5A 2.47(3) . ?
Tb1 O6 2.419(16) 2_566 ?
Tb1 O6A 2.2961(10) 2_566 ?
Tb1 O13 2.358(17) . ?
Tb1 O14 2.479(16) . ?
Tb1 O15 2.433(16) . ?
Tb1 O18 2.421(13) . ?
Tb2 O7 2.375(19) 2_667 ?
Tb2 O7A 2.32(7) 2_667 ?
Tb2 O8 2.398(14) . ?
Tb2 O8A 2.39(2) . ?
Tb2 O9 2.388(13) 2_767 ?
Tb2 O9A 2.3442(9) 2_767 ?
Tb2 O10 2.460(13) . ?
Tb2 O10A 2.47(2) . ?
Tb2 O12 2.212(14) 2_677 ?
Tb2 O12A 2.3531(9) 2_677 ?
Tb2 O16 2.495(11) . ?
Tb2 O17 2.448(14) . ?
O1 C1 1.28(3) . ?
O1A C1A 1.28(3) . ?
O2 C1 1.25(3) . ?
O2A C1A 1.25(3) . ?
O3 C7 1.23(3) . ?
O3A C7A 1.24(3) . ?
O4 C7 1.28(2) . ?
O4A C7A 1.31(3) . ?
O5 C8 1.23(2) . ?
O5A C8A 1.24(3) . ?
O6 C8 1.29(2) . ?
O6A C8A 1.30(3) . ?
O7 C14 1.26(2) . ?
O7A C14A 1.26(3) . ?
O8 C14 1.30(2) . ?
O8A C14A 1.30(3) . ?
O9 C15 1.245(19) . ?
O9A C15A 1.24(2) . ?
O10 C15 1.21(2) . ?
O10A C15A 1.21(2) . ?
O11 C21 1.30(2) . ?
O11A C21A 1.30(3) . ?
O12 C21 1.33(2) . ?
O12A C21A 1.34(3) . ?
O13 H13A 0.8605 . ?
O13 H13B 0.8600 . ?
O14 H14A 0.9865 . ?
O14 H14B 0.9101 . ?
O15 H15A 0.8683 . ?
O15 H15B 0.8676 . ?
O16 H16A 0.8500 . ?
O16 H16B 0.9071 . ?
O17 H17A 0.8617 . ?
O17 H17B 0.8621 . ?
O18 H18A 0.8921 . ?
O18 H18B 0.8836 . ?
N1A C2A 1.44(3) . ?
N1A C3A 1.415(19) . ?
N1A C5A 1.410(19) . ?
N2 C5 1.4200 . ?
N2 C4 1.4200 . ?
N2 C6 1.43(2) . ?
C5 H5 0.9300 . ?
C5 N1 1.4200 . ?
N1 C3 1.4200 . ?
N1 C2 1.43(2) . ?
C3 H3 0.9300 . ?
C3 C4 1.4200 . ?
C4 H4 0.9300 . ?
N2A C4A 1.419(19) . ?
N2A C5A 1.412(19) . ?
N2A C6A 1.44(3) . ?
N3 C9 1.46(3) . ?
N3 C10 1.40(3) . ?
N3 C12 1.31(3) . ?
N3A C9A 1.46(3) . ?
N3A C10A 1.40(3) . ?
N3A C12A 1.31(3) . ?
N4 C11 1.37(3) . ?
N4 C12 1.34(3) . ?
N4 C13 1.49(3) . ?
N4A C11A 1.37(3) . ?
N4A C12A 1.34(3) . ?
N4A C13A 1.49(3) . ?
N5 C16 1.49(2) . ?
N5 C17 1.34(3) . ?
N5 C19 1.35(3) . ?
N5A C16A 1.49(3) . ?
N5A C17A 1.35(3) . ?
N5A C19A 1.35(3) . ?
N6 C18 1.37(3) . ?
N6 C19 1.34(2) . ?
N6 C20 1.49(2) . ?
N6A C18A 1.37(3) . ?
N6A C19A 1.34(3) . ?
N6A C20A 1.49(3) . ?
C1 C2 1.482(9) . ?
C1A C2A 1.481(9) . ?
C2 H2A 0.9700 . ?
C2 H2B 0.9700 . ?
C2A H2AA 0.9700 . ?
C2A H2AB 0.9700 . ?
C3A H3A 0.9300 . ?
C3A C4A 1.413(19) . ?
C4A H4A 0.9300 . ?
C5A H5A 0.9300 . ?
C6 H6A 0.9700 . ?
C6 H6B 0.9700 . ?
C6 C7 1.487(9) . ?
C6A H6AA 0.9700 . ?
C6A H6AB 0.9700 . ?
C6A C7A 1.480(9) . ?
C8 C9 1.485(9) . ?
C8A C9A 1.482(9) . ?
C9 H9A 0.9700 . ?
C9 H9B 0.9700 . ?
C9A H9AA 0.9700 . ?
C9A H9AB 0.9700 . ?
C10 H10 0.9300 . ?
C10 C11 1.35(3) . ?
C10A H10A 0.9300 . ?
C10A C11A 1.34(4) . ?
C11 H11 0.9300 . ?
C11A H11A 0.9300 . ?
C12 H12 0.9300 . ?
C12A H12A 0.9300 . ?
C13 H13C 0.9700 . ?
C13 H13D 0.9700 . ?
C13 C14 1.483(9) . ?
C13A H13E 0.9700 . ?
C13A H13F 0.9700 . ?
C13A C14A 1.482(9) . ?
C15 C16 1.484(9) . ?
C15A C16A 1.480(9) . ?
C16 H16C 0.9700 . ?
C16 H16D 0.9700 . ?
C16A H16E 0.9700 . ?
C16A H16F 0.9700 . ?
C17 H17 0.9300 . ?
C17 C18 1.38(3) . ?
C17A H17C 0.9300 . ?
C17A C18A 1.38(4) . ?
C18 H18 0.9300 . ?
C18A H18C 0.9300 . ?
C19 H19 0.9300 . ?
C19A H19A 0.9300 . ?
C20 H20A 0.9700 . ?
C20 H20B 0.9700 . ?
C20 C21 1.483(9) . ?
C20A H20C 0.9700 . ?
C20A H20D 0.9700 . ?
C20A C21A 1.483(9) . ?
O19 H19B 0.8498 . ?
O19 H19C 0.8273 . ?
O20 H20E 0.8497 . ?
O20 H20F 0.9057 . ?
O21 H21A 0.8502 . ?
O21 H21B 0.8499 . ?
O22 H22A 0.8500 . ?
O22 H22B 0.8498 . ?
O23 H23A 0.9453 . ?
O23 H23B 0.8592 . ?

loop_
_geom_hbond_atom_site_label_D
_geom_hbond_atom_site_label_H
_geom_hbond_atom_site_label_A
_geom_hbond_distance_DH
_geom_hbond_distance_HA
_geom_hbond_distance_DA
_geom_hbond_angle_DHA
_geom_hbond_site_symmetry_A
_geom_hbond_publ_flag
O13 H13A O3 0.86 2.35 2.81(2) 113.7 . yes
O13 H13A O3A 0.86 1.50 2.09(4) 121.8 . yes
O14 H14B O1 0.91 2.62 3.35(3) 137.9 2_556 yes
O14 H14B Br3 0.91 2.68 3.309(16) 127.2 2_666 yes
O15 H15A O4 0.87 1.90 2.76(2) 174.5 2_566 yes
O15 H15A O4A 0.87 1.91 2.77(6) 171.2 2_566 yes
O15 H15B O1 0.87 2.04 2.64(3) 125.5 2_556 yes
O15 H15B O1A 0.87 2.23 2.71(6) 114.7 2_556 yes
O16 H16A O8 0.85 2.21 2.74(4) 120.6 . yes
O16 H16A O8A 0.85 2.21 2.73(17) 119.9 . yes
O16 H16A O19 0.85 2.72 3.38(3) 135.8 1_655 yes
O16 H16B Br3 0.91 2.75 3.348(14) 124.7 . yes
O17 H17A O9 0.86 2.49 2.97(2) 115.7 . yes
O17 H17A O9A 0.86 2.30 2.803(14) 117.4 . yes
O17 H17A O16 0.86 2.12 2.786(19) 133.6 2_767 yes
O17 H17A O19 0.86 2.28 2.80(3) 119.5 2_667 yes
O17 H17B O11 0.86 2.37 2.90(2) 119.9 1_545 yes
O17 H17B O11A 0.86 2.48 3.01(5) 120.3 1_545 yes
O17 H17B O22 0.86 2.48 3.27(2) 153.2 2_667 yes
O18 H18B O3 0.88 2.11 2.82(2) 136.7 2_556 yes
C5 H5 O18 0.93 2.39 3.10(2) 133.3 1_455 yes
C3 H3 O20 0.93 3.01 3.45(3) 110.8 1_545 yes
C2 H2A O3 0.97 2.40 3.29(3) 151.6 2_456 yes
C2A H2AA O3A 0.97 2.70 3.38(8) 127.4 2_456 yes
C5A H5A O2A 0.93 2.44 3.15(9) 132.6 2_456 yes
C5A H5A O18 0.93 2.77 3.27(7) 114.7 1_455 yes
C6A H6AA O15 0.97 2.83 3.41(5) 119.8 2_566 yes
C6A H6AB O1A 0.97 2.25 3.04(9) 137.7 2_456 yes
C6A H6AB O2A 0.97 2.40 3.28(9) 149.8 2_456 yes
C6A H6AB O5A 0.97 2.73 3.30(6) 118.2 1_455 yes
C9 H9A O1 0.97 2.40 3.32(4) 157.7 1_665 yes
C9 H9B O14 0.97 2.58 3.33(3) 133.9 2_566 yes
C9 H9B O23 0.97 2.97 3.43(4) 110.5 . yes
C9A H9AB O14 0.97 2.31 3.07(7) 135.3 2_566 yes
C9A H9AB O23 0.97 2.69 3.25(11) 117.2 . yes
C10A H10A O23 0.93 2.78 3.44(7) 128.7 . yes
C12 H12 O1 0.93 2.62 3.34(3) 134.4 1_665 yes
C13 H13D O19 0.97 2.58 3.08(3) 112.4 1_655 yes
C13 H13D O23 0.97 2.52 3.19(3) 125.8 1_655 yes
C13A H13F O23 0.97 2.68 3.29(7) 121.6 1_655 yes
C16 H16C O11 0.97 2.65 3.41(4) 135.1 2_777 yes
C16 H16C O22 0.97 2.63 3.19(3) 116.7 1_655 yes
C16 H16D O8 0.97 2.86 3.43(3) 118.9 2_767 yes
C16 H16D O19 0.97 2.46 3.14(3) 126.3 2_667 yes
C16A H16E O11A 0.97 2.15 2.69(7) 113.2 2_777 yes
C16A H16E O22 0.97 2.06 2.75(8) 126.2 1_655 yes
C19 H19 O22 0.93 2.66 3.38(3) 135.5 1_655 yes
C19A H19A O22 0.93 2.80 3.39(5) 122.2 1_655 yes
O19 H19B O8 0.85 2.11 2.94(3) 165.8 1_455 yes
O19 H19B O8A 0.85 2.24 3.06(11) 162.8 1_455 yes
O19 H19B O9 0.85 2.81 3.33(3) 120.8 2_667 yes
O19 H19B O9A 0.85 2.66 3.18(2) 120.2 2_667 yes
O19 H19B O16 0.85 2.95 3.38(3) 113.6 1_455 yes
O19 H19C O23 0.83 2.00 2.82(3) 168.6 . yes
O20 H20E Br1 0.85 2.50 3.27(2) 150.9 1_565 yes
O20 H20F O22 0.91 2.58 3.42(3) 154.4 . yes
O21 H21A Br3 0.85 2.69 3.43(2) 146.4 . yes
O21 H21B O20 0.85 2.45 2.87(3) 110.8 . yes
O21 H21B O22 0.85 2.97 3.50(3) 122.8 . yes
O22 H22A O11 0.85 2.26 2.96(2) 139.9 2_677 yes
O22 H22A O11A 0.85 2.23 2.88(4) 133.3 2_677 yes
O22 H22B N5A 0.85 2.83 3.50(5) 136.5 1_455 yes
O23 H23A O4 0.95 2.96 3.50(3) 117.4 . yes
O23 H23A O4A 0.95 2.61 3.12(5) 114.6 . yes
O23 H23B Br1 0.86 2.54 3.29(2) 145.3 . yes
